data_7028001
loop_
_publ_author_name
'Manikandan, Palanichamy'
'Subramoni, Mahadevan'
'Varghese, Babu'
'ThangiahManoharan, Periakaruppan'

_publ_section_title
;
 Ligand dynamics in tetracoordinate copper(I) complexes of
 bis(pyrazolyl)pyridine ligands&#x200A;&#x2020;
;
_journal_issue 19
_journal_name_full 'Journal of the Chemical Society, Dalton Transactions'
_journal_page_first 3219
_journal_paper_doi 10.1039/a801622d
_journal_year 1998
_chemical_formula_sum 'C60 H66 Cl2 Cu2 N10 O8 P2'
_chemical_formula_weight 1315.15
_chemical_name_systematic
;
 ?
;
_space_group_IT_number 15
_symmetry_cell_setting monoclinic
_symmetry_space_group_name_Hall '-C 2yc'
_symmetry_space_group_name_H-M 'C 1 2/c 1'
_atom_sites_solution_hydrogens geom
_atom_sites_solution_primary direct
_atom_sites_solution_secondary difmap
_audit_creation_method SHELXL
_cell_angle_alpha 90.00
_cell_angle_beta 100.61(3)
_cell_angle_gamma 90.00
_cell_formula_units_Z 4
_cell_length_a 23.769(3)
_cell_length_b 14.386(2)
_cell_length_c 20.284(3)
_cell_measurement_reflns_used 25
_cell_measurement_temperature 298(2)
_cell_measurement_theta_max 15
_cell_measurement_theta_min 12
_cell_volume 6817.3(18)
_computing_cell_refinement 'CAD4 Programs'
_computing_data_collection 'CAD4 Programs'
_computing_data_reduction MolEN
_computing_molecular_graphics ZORTEP
_computing_publication_material 'SHELXL-93 (Sheldrick, 1993)'
_computing_structure_refinement 'SHELXL-93 (Sheldrick, 1993)'
_computing_structure_solution 'SHELXS-86 (Sheldrick, 1990)'
_diffrn_ambient_temperature 298(2)
_diffrn_measurement_device 'CAD4 Diffractometer'
_diffrn_measurement_method 'omega twotheta'
_diffrn_radiation_monochromator graphite
_diffrn_radiation_source 'fine-focus sealed tube'
_diffrn_radiation_type MoK\a
_diffrn_radiation_wavelength 0.71073
_diffrn_reflns_av_R_equivalents 0.0000
_diffrn_reflns_av_sigmaI/netI 0.0121
_diffrn_reflns_limit_h_max 27
_diffrn_reflns_limit_h_min -27
_diffrn_reflns_limit_k_max 16
_diffrn_reflns_limit_k_min 0
_diffrn_reflns_limit_l_max 24
_diffrn_reflns_limit_l_min 0
_diffrn_reflns_number 3734
_diffrn_reflns_theta_max 24.97
_diffrn_reflns_theta_min 2.03
_diffrn_standards_decay_% 3
_diffrn_standards_interval_time 'one hour'
_diffrn_standards_number 2
_exptl_absorpt_coefficient_mu 0.805
_exptl_absorpt_correction_T_max 0.98
_exptl_absorpt_correction_T_min 0.89
_exptl_absorpt_correction_type psi-scan
_exptl_crystal_colour 'faint yellow'
_exptl_crystal_density_diffrn 1.281
_exptl_crystal_description plate
_exptl_crystal_F_000 2728
_exptl_crystal_size_max 0.2
_exptl_crystal_size_mid 0.2
_exptl_crystal_size_min 0.1
_refine_diff_density_max 0.495
_refine_diff_density_min -0.331
_refine_diff_density_rms 0.062
_refine_ls_extinction_coef 0.00000(9)
_refine_ls_extinction_expression Fc^*^=kFc[1+0.001xFc^2^\l^3^/sin(2\q)]^-1/4^
_refine_ls_extinction_method SHELXL
_refine_ls_goodness_of_fit_all 1.122
_refine_ls_goodness_of_fit_obs 1.122
_refine_ls_matrix_type full
_refine_ls_number_parameters 380
_refine_ls_number_reflns 3734
_refine_ls_number_restraints 0
_refine_ls_restrained_S_all 1.122
_refine_ls_restrained_S_obs 1.122
_refine_ls_R_factor_all 0.0466
_refine_ls_R_factor_obs 0.0466
_refine_ls_shift/esd_max -1.048
_refine_ls_shift/esd_mean 0.003
_refine_ls_structure_factor_coef Fsqd
_refine_ls_weighting_details 'w=1/[\s^2^(Fo^2^)+(0.0737P)^2^+18.8900P] where P=(Fo^2^+2Fc^2^)/3'
_refine_ls_weighting_scheme calc
_refine_ls_wR_factor_all 0.1344
_refine_ls_wR_factor_obs 0.1344
_reflns_number_observed 3734
_reflns_number_total 3734
_reflns_observed_criterion >2sigma(I)
_cod_data_source_file d801622sup1.cif
_cod_data_source_block 5
_cod_depositor_comments
;
The following automatic conversions were performed:

'_symmetry_cell_setting' value 'Monoclinic' changed to 'monoclinic'
according to /home/saulius/struct/CIF-dictionaries/cif_core.dic
dictionary named 'cif_core.dic' version 2.4.2 from
2011-04-26.

'_exptl_absorpt_correction_type' value 'psi scan'
changed to 'psi-scan' according to
/home/saulius/struct/CIF-dictionaries/cif_core.dic dictionary named
'cif_core.dic' version 2.4.2 from 2011-04-26.

Automatic conversion script
Id: cif_fix_values 1891 2012-01-12 08:04:46Z andrius 

The following automatic conversions were performed:

'_refine_ls_weighting_scheme' value 'calc
w=1/[\s^2^(Fo^2^)+(0.0737P)^2^+18.8900P] where P=(Fo^2^+2Fc^2^)/3'
was changed to 'calc'. New tag '_refine_ls_weighting_details' was
created. The value of the new tag was set to
'w=1/[\s^2^(Fo^2^)+(0.0737P)^2^+18.8900P] where P=(Fo^2^+2Fc^2^)/3'.

Automatic conversion script
Id: cif_fix_values 3143 2015-03-26 13:38:13Z robertas 
;
_cod_original_cell_volume 6817.3(16)
_cod_original_sg_symbol_H-M C2/c
_cod_database_code 7028001

loop_
_symmetry_equiv_pos_as_xyz
'x, y, z'
'x, -y, z+1/2'
'x+1/2, y+1/2, z'
'x+1/2, -y+1/2, z+1/2'
'-x, -y, -z'
'-x, y, -z-1/2'
'-x+1/2, -y+1/2, -z'
'-x+1/2, y+1/2, -z-1/2'

loop_
_atom_site_aniso_label
_atom_site_aniso_U_11
_atom_site_aniso_U_22
_atom_site_aniso_U_33
_atom_site_aniso_U_23
_atom_site_aniso_U_13
_atom_site_aniso_U_12
Cu 0.0680(4) 0.0502(4) 0.0390(3) -0.0002(3) 0.0041(2) -0.0032(3)
Cl 0.1180(15) 0.0837(13) 0.112(2) -0.0024(11) 0.0404(12) 0.0264(11)
P 0.0663(8) 0.0439(7) 0.0337(6) -0.0036(5) -0.0012(5) -0.0084(6)
O1 0.209(8) 0.223(9) 0.157(7) 0.007(7) 0.070(6) 0.040(7)
O2 0.271(14) 0.215(12) 0.508(26) -0.026(14) 0.107(15) -0.052(11)
O3 0.275(13) 0.315(16) 0.202(11) -0.021(10) 0.023(10) 0.039(12)
O4 0.188(8) 0.136(7) 0.271(11) -0.011(7) 0.032(7) 0.037(6)
N1 0.060(2) 0.045(2) 0.037(2) -0.001(2) 0.002(2) 0.003(2)
N2 0.059(2) 0.064(3) 0.037(2) -0.001(2) 0.001(2) 0.000(2)
N3 0.065(2) 0.048(2) 0.043(2) -0.002(2) 0.005(2) 0.003(2)
N4 0.076(3) 0.060(3) 0.034(2) -0.001(2) 0.005(2) -0.008(2)
N5 0.076(3) 0.058(3) 0.046(2) -0.009(2) 0.005(2) 0.000(2)
C1 0.064(3) 0.048(3) 0.047(3) -0.009(2) 0.006(2) 0.006(2)
C2 0.099(4) 0.041(3) 0.072(4) 0.006(3) -0.002(3) 0.009(3)
C3 0.146(6) 0.056(4) 0.066(4) 0.018(3) -0.004(4) -0.001(4)
C4 0.124(5) 0.069(4) 0.042(3) 0.012(3) -0.002(3) 0.012(4)
C5 0.067(3) 0.056(3) 0.042(3) 0.004(2) 0.002(2) 0.006(2)
C6 0.067(3) 0.062(3) 0.040(3) -0.007(2) 0.003(2) -0.002(2)
C7 0.068(3) 0.063(3) 0.044(3) 0.000(2) -0.003(2) -0.014(3)
C8 0.088(4) 0.069(4) 0.084(4) -0.016(3) -0.020(3) -0.007(3)
C9 0.055(3) 0.069(3) 0.055(3) -0.001(3) -0.001(2) 0.000(3)
C10 0.058(3) 0.063(3) 0.043(3) 0.012(2) 0.006(2) 0.002(2)
C11 0.077(4) 0.076(4) 0.062(3) 0.004(3) 0.001(3) 0.015(3)
C12 0.072(3) 0.066(3) 0.045(3) -0.010(3) -0.006(2) -0.001(3)
C13 0.090(4) 0.079(4) 0.042(3) -0.023(3) 0.019(3) -0.016(3)
C14 0.190(8) 0.093(5) 0.042(3) -0.012(3) 0.011(4) -0.007(5)
C15 0.089(4) 0.068(4) 0.063(4) -0.025(3) 0.026(3) -0.022(3)
C16 0.071(3) 0.052(3) 0.062(3) -0.007(3) 0.015(3) -0.005(3)
C17 0.109(5) 0.061(4) 0.081(4) -0.005(3) -0.001(4) 0.015(3)
C18 0.075(3) 0.054(3) 0.041(3) -0.008(2) 0.006(2) -0.017(2)
C19 0.095(4) 0.048(3) 0.069(4) 0.002(3) 0.021(3) 0.007(3)
C20 0.109(5) 0.062(4) 0.125(7) 0.005(4) 0.030(5) 0.012(4)
C21 0.122(6) 0.080(5) 0.131(7) -0.037(5) 0.069(6) -0.013(5)
C22 0.101(5) 0.090(5) 0.071(4) -0.020(4) 0.032(4) -0.031(4)
C23 0.081(4) 0.082(4) 0.039(3) -0.009(3) 0.009(3) -0.020(3)
C24 0.064(3) 0.065(3) 0.033(2) 0.008(2) -0.003(2) -0.011(2)
C25 0.085(4) 0.068(4) 0.040(3) -0.003(3) -0.010(3) -0.009(3)
C26 0.089(4) 0.109(6) 0.049(3) -0.009(4) -0.009(3) -0.013(4)
C27 0.108(5) 0.128(7) 0.051(4) 0.014(4) -0.030(3) 0.001(5)
C28 0.141(6) 0.073(4) 0.071(4) 0.026(4) -0.024(4) -0.010(4)
C29 0.100(4) 0.067(4) 0.056(3) 0.007(3) -0.015(3) -0.015(3)
C30 0.072(3) 0.046(3) 0.037(2) -0.006(2) -0.006(2) -0.014(2)

loop_
_atom_site_label
_atom_site_type_symbol
_atom_site_fract_x
_atom_site_fract_y
_atom_site_fract_z
_atom_site_U_iso_or_equiv
_atom_site_thermal_displace_type
_atom_site_occupancy
_atom_site_calc_flag
_atom_site_refinement_flags
Cu Cu 0.14636(3) 0.07703(4) 0.00084(3) 0.0531(2) Uani 1 d .
Cl Cl 0.13802(10) -0.40835(15) -0.13006(12) 0.1020(6) Uani 1 d .
P P 0.19172(5) 0.15516(9) -0.06772(6) 0.0493(3) Uani 1 d .
O1 O 0.1059(4) -0.3873(7) -0.0829(4) 0.192(3) Uani 1 d .
O2 O 0.1717(6) -0.3338(10) -0.1337(9) 0.327(8) Uani 1 d .
O3 O 0.1041(6) -0.4079(10) -0.1946(6) 0.266(6) Uani 1 d .
O4 O 0.1672(4) -0.4882(6) -0.1197(5) 0.200(4) Uani 1 d .
N1 N 0.1720(2) -0.0522(3) 0.0459(2) 0.0479(9) Uani 1 d .
N2 N 0.0825(2) -0.0733(3) -0.0807(2) 0.0543(10) Uani 1 d .
N3 N 0.0741(2) 0.0121(3) -0.0546(2) 0.0525(10) Uani 1 d .
N4 N 0.1683(2) 0.1015(3) 0.1494(2) 0.0574(11) Uani 1 d .
N5 N 0.1424(2) 0.1409(3) 0.0903(2) 0.0609(11) Uani 1 d .
C1 C 0.1553(2) -0.1304(3) 0.0120(2) 0.0536(12) Uani 1 d .
C2 C 0.1535(3) -0.2160(4) 0.0425(3) 0.073(2) Uani 1 d .
H2 H 0.1422(3) -0.2693(4) 0.0176(3) 0.088 Uiso 1 calc R
C3 C 0.1693(3) -0.2195(4) 0.1121(3) 0.092(2) Uani 1 d .
H3 H 0.1688(3) -0.2756(4) 0.1348(3) 0.111 Uiso 1 calc R
C4 C 0.1855(3) -0.1405(4) 0.1462(3) 0.080(2) Uani 1 d .
H4 H 0.1955(3) -0.1424(4) 0.1927(3) 0.096 Uiso 1 calc R
C5 C 0.1874(2) -0.0574(4) 0.1137(2) 0.0562(12) Uani 1 d .
C6 C 0.1379(2) -0.1179(4) -0.0627(2) 0.0570(12) Uani 1 d .
H6A H 0.1664(2) -0.0806(4) -0.0790(2) 0.068 Uiso 1 calc R
H6B H 0.1365(2) -0.1782(4) -0.0844(2) 0.068 Uiso 1 calc R
C7 C 0.0341(2) -0.1050(4) -0.1201(2) 0.0601(13) Uani 1 d .
C8 C 0.0325(3) -0.1968(4) -0.1560(3) 0.085(2) Uani 1 d .
H8A H 0.0690(3) -0.2270(4) -0.1440(3) 0.127 Uiso 1 calc R
H8B H 0.0241(3) -0.1865(4) -0.2035(3) 0.127 Uiso 1 calc R
H8C H 0.0033(3) -0.2354(4) -0.1433(3) 0.127 Uiso 1 calc R
C9 C -0.0060(2) -0.0383(4) -0.1205(3) 0.0611(13) Uani 1 d .
H9 H -0.0436(2) -0.0402(4) -0.1435(3) 0.073 Uiso 1 calc R
C10 C 0.0195(2) 0.0334(4) -0.0802(2) 0.0549(12) Uani 1 d .
C11 C -0.0057(3) 0.1240(4) -0.0633(3) 0.073(2) Uani 1 d .
H11A H 0.0229(3) 0.1592(4) -0.0341(3) 0.110 Uiso 1 calc R
H11B H -0.0374(3) 0.1121(4) -0.0414(3) 0.110 Uiso 1 calc R
H11C H -0.0186(3) 0.1585(4) -0.1038(3) 0.110 Uiso 1 calc R
C12 C 0.2106(2) 0.0296(4) 0.1489(3) 0.0630(13) Uani 1 d .
H12A H 0.2275(2) 0.0144(4) 0.1948(3) 0.076 Uiso 1 calc R
H12B H 0.2407(2) 0.0537(4) 0.1273(3) 0.076 Uiso 1 calc R
C13 C 0.1601(3) 0.1536(4) 0.2027(3) 0.069(2) Uani 1 d .
C14 C 0.1871(4) 0.1309(5) 0.2734(3) 0.110(3) Uani 1 d .
H14A H 0.2086(4) 0.0742(5) 0.2741(3) 0.164 Uiso 1 calc R
H14B H 0.1578(4) 0.1234(5) 0.2998(3) 0.164 Uiso 1 calc R
H14C H 0.2123(4) 0.1805(5) 0.2916(3) 0.164 Uiso 1 calc R
C15 C 0.1265(3) 0.2259(4) 0.1775(3) 0.072(2) Uani 1 d .
H15 H 0.1126(3) 0.2724(4) 0.2020(3) 0.087 Uiso 1 calc R
C16 C 0.1164(2) 0.2173(4) 0.1072(3) 0.0614(13) Uani 1 d .
C17 C 0.0846(3) 0.2808(4) 0.0548(3) 0.086(2) Uani 1 d .
H17A H 0.0852(3) 0.2556(4) 0.0111(3) 0.129 Uiso 1 calc R
H17B H 0.1026(3) 0.3409(4) 0.0587(3) 0.129 Uiso 1 calc R
H17C H 0.0457(3) 0.2868(4) 0.0610(3) 0.129 Uiso 1 calc R
C18 C 0.2481(2) 0.0926(3) -0.0981(2) 0.0572(13) Uani 1 d .
C19 C 0.2778(3) 0.0254(4) -0.0585(3) 0.0700(15) Uani 1 d .
H19 H 0.2670(3) 0.0110(4) -0.0178(3) 0.084 Uiso 1 calc R
C20 C 0.3232(3) -0.0217(5) -0.0765(4) 0.098(2) Uani 1 d .
H20 H 0.3443(3) -0.0644(5) -0.0475(4) 0.117 Uiso 1 calc R
C21 C 0.3366(4) -0.0034(6) -0.1399(5) 0.105(3) Uani 1 d .
H21 H 0.3652(4) -0.0374(6) -0.1547(5) 0.126 Uiso 1 calc R
C22 C 0.3079(3) 0.0639(5) -0.1797(3) 0.085(2) Uani 1 d .
H22 H 0.3185(3) 0.0778(5) -0.2206(3) 0.103 Uiso 1 calc R
C23 C 0.2633(2) 0.1120(4) -0.1604(2) 0.0679(15) Uani 1 d .
H23 H 0.2434(2) 0.1569(4) -0.1885(2) 0.082 Uiso 1 calc R
C24 C 0.1456(2) 0.1950(4) -0.1453(2) 0.0557(12) Uani 1 d .
C25 C 0.1125(2) 0.1310(4) -0.1842(2) 0.0671(15) Uani 1 d .
H25 H 0.1137(2) 0.0689(4) -0.1711(2) 0.080 Uiso 1 calc R
C26 C 0.0771(3) 0.1583(6) -0.2432(3) 0.085(2) Uani 1 d .
H26 H 0.0557(3) 0.1143(6) -0.2706(3) 0.102 Uiso 1 calc R
C27 C 0.0737(3) 0.2496(6) -0.2609(3) 0.101(2) Uani 1 d .
H27 H 0.0498(3) 0.2680(6) -0.3004(3) 0.122 Uiso 1 calc R
C28 C 0.1048(3) 0.3138(5) -0.2214(3) 0.100(2) Uani 1 d .
H28 H 0.1021(3) 0.3761(5) -0.2337(3) 0.120 Uiso 1 calc R
C29 C 0.1400(3) 0.2882(4) -0.1643(3) 0.078(2) Uani 1 d .
H29 H 0.1607(3) 0.3332(4) -0.1372(3) 0.093 Uiso 1 calc R
C30 C 0.2294(2) 0.2613(3) -0.0334(2) 0.0536(12) Uani 1 d .
H30A H 0.2511(2) 0.2864(3) -0.0654(2) 0.064 Uiso 1 calc R
H30B H 0.2019(2) 0.3077(3) -0.0255(2) 0.064 Uiso 1 calc R

loop_
_atom_type_symbol
_atom_type_description
_atom_type_scat_dispersion_real
_atom_type_scat_dispersion_imag
_atom_type_scat_source
Cu Cu 0.3201 1.2651 'International Tables Vol C Tables 4.2.6.8 and 6.1.1.4'
Cl Cl 0.1484 0.1585 'International Tables Vol C Tables 4.2.6.8 and 6.1.1.4'
P P 0.1023 0.0942 'International Tables Vol C Tables 4.2.6.8 and 6.1.1.4'
O O 0.0106 0.0060 'International Tables Vol C Tables 4.2.6.8 and 6.1.1.4'
N N 0.0061 0.0033 'International Tables Vol C Tables 4.2.6.8 and 6.1.1.4'
C C 0.0033 0.0016 'International Tables Vol C Tables 4.2.6.8 and 6.1.1.4'
H H 0.0000 0.0000 'International Tables Vol C Tables 4.2.6.8 and 6.1.1.4'

loop_
_geom_angle_atom_site_label_1
_geom_angle_atom_site_label_2
_geom_angle_atom_site_label_3
_geom_angle
_geom_angle_site_symmetry_1
N5 Cu N3 120.6(2) .
N5 Cu N1 93.9(2) .
N3 Cu N1 88.97(15) .
N5 Cu P 115.77(13) .
N3 Cu P 109.58(11) .
N1 Cu P 125.67(11) .
O4 Cl O2 113.2(8) .
O4 Cl O1 114.9(6) .
O2 Cl O1 106.1(8) .
O4 Cl O3 110.0(7) .
O2 Cl O3 101.0(9) .
O1 Cl O3 110.7(7) .
C18 P C24 103.1(2) .
C18 P C30 101.6(2) .
C24 P C30 103.8(2) .
C18 P Cu 115.9(2) .
C24 P Cu 114.4(2) .
C30 P Cu 116.3(2) .
C1 N1 C5 118.2(4) .
C1 N1 Cu 118.9(3) .
C5 N1 Cu 119.3(3) .
C7 N2 N3 111.2(4) .
C7 N2 C6 129.3(4) .
N3 N2 C6 119.4(4) .
C10 N3 N2 104.8(4) .
C10 N3 Cu 138.2(4) .
N2 N3 Cu 116.5(3) .
C13 N4 N5 111.3(5) .
C13 N4 C12 127.1(5) .
N5 N4 C12 119.5(4) .
C16 N5 N4 105.7(4) .
C16 N5 Cu 133.9(4) .
N4 N5 Cu 120.3(3) .
N1 C1 C2 123.2(5) .
N1 C1 C6 114.6(4) .
C2 C1 C6 122.1(5) .
C1 C2 C3 117.5(5) .
C4 C3 C2 119.1(5) .
C3 C4 C5 121.4(5) .
N1 C5 C4 120.5(5) .
N1 C5 C12 116.3(4) .
C4 C5 C12 122.9(5) .
N2 C6 C1 112.0(4) .
C9 C7 N2 106.7(5) .
C9 C7 C8 131.7(5) .
N2 C7 C8 121.6(5) .
C7 C9 C10 107.1(5) .
N3 C10 C9 110.2(5) .
N3 C10 C11 120.6(5) .
C9 C10 C11 129.2(5) .
N4 C12 C5 114.0(4) .
C15 C13 N4 106.5(5) .
C15 C13 C14 130.5(6) .
N4 C13 C14 123.0(6) .
C13 C15 C16 107.1(5) .
N5 C16 C15 109.3(5) .
N5 C16 C17 121.2(5) .
C15 C16 C17 129.5(5) .
C19 C18 C23 118.7(5) .
C19 C18 P 119.0(4) .
C23 C18 P 122.3(4) .
C18 C19 C20 122.4(6) .
C19 C20 C21 118.1(7) .
C22 C21 C20 120.2(7) .
C21 C22 C23 121.0(6) .
C22 C23 C18 119.5(6) .
C25 C24 C29 118.4(5) .
C25 C24 P 118.3(4) .
C29 C24 P 123.2(4) .
C24 C25 C26 120.0(6) .
C27 C26 C25 119.9(6) .
C28 C27 C26 120.2(6) .
C29 C28 C27 120.6(6) .
C28 C29 C24 120.8(6) .
C30 C30 P 110.0(4) 7

loop_
_geom_bond_atom_site_label_1
_geom_bond_atom_site_label_2
_geom_bond_distance
_geom_bond_site_symmetry_2
Cu N5 2.052(4) .
Cu N3 2.091(4) .
Cu N1 2.111(4) .
Cu P 2.2163(14) .
Cl O4 1.338(8) .
Cl O2 1.349(13) .
Cl O1 1.363(8) .
Cl O3 1.406(12) .
P C18 1.814(6) .
P C24 1.837(5) .
P C30 1.841(4) .
N1 C1 1.340(6) .
N1 C5 1.360(6) .
N2 C7 1.353(6) .
N2 N3 1.367(5) .
N2 C6 1.448(6) .
N3 C10 1.341(6) .
N4 C13 1.357(6) .
N4 N5 1.366(6) .
N4 C12 1.444(7) .
N5 C16 1.337(7) .
C1 C2 1.383(7) .
C1 C6 1.506(6) .
C2 C3 1.393(8) .
C3 C4 1.349(9) .
C4 C5 1.369(7) .
C5 C12 1.495(7) .
C7 C9 1.351(7) .
C7 C8 1.505(8) .
C9 C10 1.384(7) .
C10 C11 1.500(8) .
C13 C15 1.354(8) .
C13 C14 1.496(8) .
C15 C16 1.407(8) .
C16 C17 1.496(8) .
C18 C19 1.368(7) .
C18 C23 1.404(7) .
C19 C20 1.379(9) .
C20 C21 1.406(11) .
C21 C22 1.362(10) .
C22 C23 1.383(9) .
C24 C25 1.363(7) .
C24 C29 1.393(8) .
C25 C26 1.388(8) .
C26 C27 1.360(10) .
C27 C28 1.351(9) .
C28 C29 1.349(8) .
C30 C30 1.552(9) 7
